data_2221173
loop_
_publ_author_name
'Xu, Yong-Jun'
'Yang, Xiao-Xi'
'Zhao, Hong-Bin'

_publ_section_title Poly[diaqua(\m-oxalato)(\m-2-oxidopyridinium-3-carboxylato)praseodymium(III)]
_journal_coeditor_code RZ2293
_journal_issue 3
_journal_name_full 'Acta Crystallographica Section E'
_journal_page_first m310
_journal_paper_doi 10.1107/S160053680900542X
_journal_volume 65
_journal_year 2009
_chemical_formula_iupac '[Pr (C6 H4 N O3) (C2 O4) (H2 O)2]'
_chemical_formula_moiety 'C8 H8 N O9 Pr'
_chemical_formula_sum 'C8 H8 N O9 Pr'
_chemical_formula_weight 403.06
_chemical_name_systematic
;
Poly[diaqua(\m-oxalato)(\m-2-oxidopyridinium-3-
carboxylato)praseodymium(III)]
;
_space_group_IT_number 2
_symmetry_cell_setting triclinic
_symmetry_space_group_name_Hall '-P 1'
_symmetry_space_group_name_H-M 'P -1'
_atom_sites_solution_hydrogens geom
_atom_sites_solution_primary direct
_atom_sites_solution_secondary difmap
_audit_creation_method SHELXL-97
_cell_angle_alpha 108.992(4)
_cell_angle_beta 103.925(4)
_cell_angle_gamma 102.043(3)
_cell_formula_units_Z 2
_cell_length_a 7.5820(19)
_cell_length_b 8.643(2)
_cell_length_c 9.375(4)
_cell_measurement_reflns_used 2183
_cell_measurement_temperature 296(2)
_cell_measurement_theta_max 27.99
_cell_measurement_theta_min 2.62
_cell_volume 535.6(3)
_computing_cell_refinement 'APEX2 (Bruker, 2004)'
_computing_data_collection 'APEX2 (Bruker, 2004)'
_computing_data_reduction 'APEX2 (Bruker, 2004)'
_computing_molecular_graphics 'SHELXTL (Sheldrick, 2008)'
_computing_publication_material 'SHELXL97 (Sheldrick, 2008)'
_computing_structure_refinement 'SHELXL97 (Sheldrick, 2008)'
_computing_structure_solution 'SHELXS97 (Sheldrick, 2008)'
_diffrn_ambient_temperature 296(2)
_diffrn_measured_fraction_theta_full 0.980
_diffrn_measured_fraction_theta_max 0.980
_diffrn_measurement_device_type 'Bruker APEXII area-detector'
_diffrn_measurement_method '\f and \w'
_diffrn_radiation_monochromator graphite
_diffrn_radiation_source 'fine-focus sealed tube'
_diffrn_radiation_type MoK\a
_diffrn_radiation_wavelength 0.71073
_diffrn_reflns_av_R_equivalents 0.0241
_diffrn_reflns_av_sigmaI/netI 0.0430
_diffrn_reflns_limit_h_max 8
_diffrn_reflns_limit_h_min -9
_diffrn_reflns_limit_k_max 10
_diffrn_reflns_limit_k_min -6
_diffrn_reflns_limit_l_max 10
_diffrn_reflns_limit_l_min -11
_diffrn_reflns_number 2751
_diffrn_reflns_theta_full 25.19
_diffrn_reflns_theta_max 25.19
_diffrn_reflns_theta_min 2.44
_diffrn_standards_number 0
_exptl_absorpt_coefficient_mu 4.596
_exptl_absorpt_correction_T_max 0.485
_exptl_absorpt_correction_T_min 0.435
_exptl_absorpt_correction_type multi-scan
_exptl_absorpt_process_details '(SADABS; Sheldrick, 1996)'
_exptl_crystal_colour colourless
_exptl_crystal_density_diffrn 2.499
_exptl_crystal_density_method 'not measured'
_exptl_crystal_description block
_exptl_crystal_F_000 388
_exptl_crystal_size_max 0.19
_exptl_crystal_size_mid 0.17
_exptl_crystal_size_min 0.16
_refine_diff_density_max 1.059
_refine_diff_density_min -1.664
_refine_ls_extinction_method none
_refine_ls_goodness_of_fit_ref 1.101
_refine_ls_hydrogen_treatment mixed
_refine_ls_matrix_type full
_refine_ls_number_parameters 187
_refine_ls_number_reflns 1888
_refine_ls_number_restraints 8
_refine_ls_restrained_S_all 1.098
_refine_ls_R_factor_all 0.0324
_refine_ls_R_factor_gt 0.0297
_refine_ls_shift/su_max 0.001
_refine_ls_shift/su_mean 0.000
_refine_ls_structure_factor_coef Fsqd
_refine_ls_weighting_details 'calc w=1/[\s^2^(Fo^2^)+(0.0483P)^2^+0.01P] where P=(Fo^2^+2Fc^2^)/3'
_refine_ls_weighting_scheme calc
_refine_ls_wR_factor_gt 0.0778
_refine_ls_wR_factor_ref 0.0795
_reflns_number_gt 1753
_reflns_number_total 1888
_reflns_threshold_expression I>2\s(I)
_cod_data_source_file rz2293.cif
_cod_data_source_block I
_cod_depositor_comments
;
The following automatic conversions were performed:
'_exptl_absorpt_correction_type' value 'multi-Scan' changed to
'multi-scan' according to
'/home/saulius/struct/CIF-dictionaries/cif_core.dic' dictionary named
'cif_core.dic' version 2.4.1 from 2010-06-29.

Automatic conversion script
Id: cif_fix_enum 1527 2010-12-29 10:47:43Z saulius 

The following automatic conversions were performed:

'_exptl_absorpt_correction_type' value 'multi-Scan' changed to
'multi-scan' according to
/home/saulius/struct/CIF-dictionaries/cif_core.dic dictionary named
'cif_core.dic' version 2.4.1 from 2010-06-29.

Automatic conversion script
Id: cif_fix_values 1715 2011-07-08 13:25:40Z adriana 
;
_cod_database_code 2221173
_cod_database_fobs_code 2221173

loop_
_symmetry_equiv_pos_as_xyz
'x, y, z'
'-x, -y, -z'

loop_
_atom_site_type_symbol
_atom_site_label
_atom_site_fract_x
_atom_site_fract_y
_atom_site_fract_z
_atom_site_U_iso_or_equiv
_atom_site_adp_type
_atom_site_calc_flag
_atom_site_refinement_flags
_atom_site_occupancy
_atom_site_disorder_assembly
_atom_site_disorder_group
Pr Pr1 0.13688(4) 0.65736(3) 0.88899(3) 0.01199(13) Uani d . 1 . .
O O1 0.1360(5) 0.5899(6) 1.1378(4) 0.0209(9) Uani d . 1 . .
O O2 0.2431(6) 0.4573(6) 1.2882(5) 0.0292(10) Uani d . 1 . .
O O3 0.4163(6) 0.8435(6) 1.1280(4) 0.0255(10) Uani d . 1 . .
O O4 0.0792(6) 0.7141(5) 0.6359(4) 0.0210(9) Uani d . 1 . .
O O5 -0.0653(6) 0.5985(5) 0.3701(5) 0.0240(9) Uani d . 1 . .
O O6 0.1917(5) 0.9740(5) 0.9339(5) 0.0211(9) Uani d . 1 . .
O O7 0.0683(6) 1.1925(5) 0.9755(5) 0.0221(9) Uani d . 1 . .
N N1 0.6714(7) 0.9795(7) 1.3550(6) 0.0213(11) Uani d D 1 . .
H H1 0.709(9) 1.056(6) 1.320(7) 0.026 Uiso d D 1 . .
C C1 0.2690(8) 0.5814(8) 1.2460(6) 0.0184(12) Uani d . 1 . .
C C2 0.4526(7) 0.7259(7) 1.3291(6) 0.0155(11) Uani d . 1 . .
C C3 0.5671(8) 0.7451(8) 1.4747(7) 0.0226(13) Uani d . 1 . .
H H3 0.5331 0.6633 1.5160 0.027 Uiso calc R 1 . .
C C4 0.7339(8) 0.8845(9) 1.5629(7) 0.0268(14) Uani d . 1 . .
H H4 0.8106 0.8963 1.6620 0.032 Uiso calc R 1 . .
C C5 0.7816(8) 1.0019(8) 1.5011(7) 0.0260(14) Uani d . 1 . .
H H5 0.8900 1.0978 1.5591 0.031 Uiso calc R 1 . .
C C6 0.5042(8) 0.8480(8) 1.2612(6) 0.0176(12) Uani d . 1 . .
C C7 0.0043(7) 0.5910(7) 0.5025(6) 0.0169(12) Uani d . 1 . .
C C8 0.0756(7) 1.0482(7) 0.9731(6) 0.0132(11) Uani d . 1 . .
O O1W 0.4579(6) 0.7364(7) 0.8300(6) 0.0344(11) Uani d D 1 . .
H H1W 0.526(8) 0.825(6) 0.912(6) 0.052 Uiso d D 1 . .
H H2W 0.532(7) 0.703(9) 0.781(7) 0.052 Uiso d D 1 . .
O O2W 0.3042(6) 0.4283(6) 0.9073(5) 0.0256(9) Uani d D 1 . .
H H3W 0.253(9) 0.355(5) 0.938(6) 0.038 Uiso d D 1 . .
H H4W 0.362(3) 0.520(3) 0.987(4) 0.038 Uiso d D 1 . .

loop_
_atom_site_aniso_label
_atom_site_aniso_U_11
_atom_site_aniso_U_22
_atom_site_aniso_U_33
_atom_site_aniso_U_12
_atom_site_aniso_U_13
_atom_site_aniso_U_23
Pr1 0.01204(18) 0.0123(2) 0.01350(19) 0.00367(13) 0.00302(12) 0.00841(14)
O1 0.0147(19) 0.030(3) 0.0152(19) 0.0010(18) -0.0001(16) 0.0128(18)
O2 0.030(2) 0.023(3) 0.031(2) -0.003(2) 0.0026(19) 0.019(2)
O3 0.0211(19) 0.029(3) 0.019(2) -0.0046(18) -0.0042(16) 0.0153(19)
O4 0.031(2) 0.015(2) 0.0137(19) 0.0041(18) 0.0044(17) 0.0060(17)
O5 0.040(2) 0.016(2) 0.016(2) 0.0109(19) 0.0039(18) 0.0103(18)
O6 0.0183(19) 0.019(2) 0.035(2) 0.0104(18) 0.0150(17) 0.0138(19)
O7 0.027(2) 0.013(2) 0.036(2) 0.0079(18) 0.0173(18) 0.0158(19)
N1 0.019(2) 0.019(3) 0.025(3) 0.002(2) 0.003(2) 0.012(2)
C1 0.023(3) 0.019(3) 0.013(3) 0.006(3) 0.005(2) 0.006(2)
C2 0.015(2) 0.018(3) 0.015(3) 0.004(2) 0.006(2) 0.008(2)
C3 0.026(3) 0.028(4) 0.018(3) 0.009(3) 0.007(2) 0.016(3)
C4 0.020(3) 0.035(4) 0.019(3) 0.005(3) -0.003(2) 0.012(3)
C5 0.015(3) 0.025(4) 0.029(3) 0.003(3) 0.001(2) 0.006(3)
C6 0.019(3) 0.021(3) 0.015(3) 0.008(2) 0.008(2) 0.006(2)
C7 0.017(3) 0.017(3) 0.019(3) 0.005(2) 0.005(2) 0.011(2)
C8 0.014(2) 0.011(3) 0.013(3) 0.003(2) 0.000(2) 0.005(2)
O1W 0.025(2) 0.035(3) 0.034(3) 0.000(2) 0.0112(19) 0.007(2)
O2W 0.025(2) 0.030(3) 0.033(2) 0.015(2) 0.0120(18) 0.021(2)

loop_
_atom_type_symbol
_atom_type_description
_atom_type_scat_dispersion_real
_atom_type_scat_dispersion_imag
_atom_type_scat_source
C C 0.0033 0.0016 'International Tables Vol C Tables 4.2.6.8 and 6.1.1.4'
H H 0.0000 0.0000 'International Tables Vol C Tables 4.2.6.8 and 6.1.1.4'
N N 0.0061 0.0033 'International Tables Vol C Tables 4.2.6.8 and 6.1.1.4'
O O 0.0106 0.0060 'International Tables Vol C Tables 4.2.6.8 and 6.1.1.4'
Pr Pr -0.2180 2.8214 'International Tables Vol C Tables 4.2.6.8 and 6.1.1.4'

loop_
_geom_angle_atom_site_label_1
_geom_angle_atom_site_label_2
_geom_angle_atom_site_label_3
_geom_angle_site_symmetry_1
_geom_angle_site_symmetry_3
_geom_angle
_geom_angle_publ_flag
O3 Pr1 O4 . . 120.86(13) ?
O3 Pr1 O7 . 2_577 88.47(14) ?
O4 Pr1 O7 . 2_577 102.37(13) ?
O3 Pr1 O5 . 2_566 137.09(15) ?
O4 Pr1 O5 . 2_566 63.36(13) ?
O7 Pr1 O5 2_577 2_566 134.11(14) ?
O3 Pr1 O1 . 2_567 127.58(12) ?
O4 Pr1 O1 . 2_567 111.40(13) ?
O7 Pr1 O1 2_577 2_567 76.36(13) ?
O5 Pr1 O1 2_566 2_567 70.57(14) ?
O3 Pr1 O6 . . 69.27(14) ?
O4 Pr1 O6 . . 65.37(13) ?
O7 Pr1 O6 2_577 . 63.08(12) ?
O5 Pr1 O6 2_566 . 128.42(12) ?
O1 Pr1 O6 2_567 . 136.28(12) ?
O3 Pr1 O1 . . 66.31(12) ?
O4 Pr1 O1 . . 170.59(12) ?
O7 Pr1 O1 2_577 . 70.75(13) ?
O5 Pr1 O1 2_566 . 116.45(13) ?
O1 Pr1 O1 2_567 . 61.29(14) ?
O6 Pr1 O1 . . 115.03(13) ?
O3 Pr1 O2W . . 81.72(14) ?
O4 Pr1 O2W . . 117.75(13) ?
O7 Pr1 O2W 2_577 . 137.99(13) ?
O5 Pr1 O2W 2_566 . 63.32(13) ?
O1 Pr1 O2W 2_567 . 77.80(13) ?
O6 Pr1 O2W . . 144.55(13) ?
O1 Pr1 O2W . . 67.88(13) ?
O3 Pr1 O1W . . 65.67(14) ?
O4 Pr1 O1W . . 69.36(14) ?
O7 Pr1 O1W 2_577 . 139.13(15) ?
O5 Pr1 O1W 2_566 . 79.60(14) ?
O1 Pr1 O1W 2_567 . 144.47(15) ?
O6 Pr1 O1W . . 77.88(14) ?
O1 Pr1 O1W . . 120.06(14) ?
O2W Pr1 O1W . . 71.70(15) ?
O3 Pr1 O2 . 2_567 153.63(15) ?
O4 Pr1 O2 . 2_567 67.95(13) ?
O7 Pr1 O2 2_577 2_567 65.16(14) ?
O5 Pr1 O2 2_566 2_567 69.19(14) ?
O1 Pr1 O2 2_567 2_567 49.16(12) ?
O6 Pr1 O2 . 2_567 96.62(13) ?
O1 Pr1 O2 . 2_567 102.91(12) ?
O2W Pr1 O2 . 2_567 117.69(14) ?
O1W Pr1 O2 . 2_567 135.00(14) ?
O3 Pr1 C1 . 2_567 147.53(14) ?
O4 Pr1 C1 . 2_567 88.65(14) ?
O7 Pr1 C1 2_577 2_567 70.79(14) ?
O5 Pr1 C1 2_566 2_567 65.76(14) ?
O1 Pr1 C1 2_567 2_567 24.77(14) ?
O6 Pr1 C1 . 2_567 118.47(14) ?
O1 Pr1 C1 . 2_567 83.03(13) ?
O2W Pr1 C1 . 2_567 96.95(15) ?
O1W Pr1 C1 . 2_567 144.76(15) ?
O2 Pr1 C1 2_567 2_567 24.54(14) ?
O3 Pr1 H4W . . 63.2(7) ?
O4 Pr1 H4W . . 127.8(11) ?
O7 Pr1 H4W 2_577 . 129.5(10) ?
O5 Pr1 H4W 2_566 . 81.2(5) ?
O1 Pr1 H4W 2_567 . 88.8(9) ?
O6 Pr1 H4W . . 129.1(6) ?
O1 Pr1 H4W . . 60.0(11) ?
O2W Pr1 H4W . . 18.7(8) ?
O1W Pr1 H4W . . 67.4(11) ?
O2 Pr1 H4W 2_567 . 134.2(6) ?
C1 Pr1 H4W 2_567 . 111.2(8) ?
C1 O1 Pr1 . 2_567 98.8(3) ?
C1 O1 Pr1 . . 131.9(3) ?
Pr1 O1 Pr1 2_567 . 118.71(14) ?
C1 O2 Pr1 . 2_567 90.5(3) ?
C6 O3 Pr1 . . 140.0(4) ?
C7 O4 Pr1 . . 119.9(3) ?
C7 O5 Pr1 . 2_566 120.3(4) ?
C8 O6 Pr1 . . 120.7(3) ?
C8 O7 Pr1 . 2_577 121.3(3) ?
C5 N1 C6 . . 125.6(5) ?
C5 N1 H1 . . 116(5) ?
C6 N1 H1 . . 118(4) ?
O2 C1 O1 . . 120.7(5) ?
O2 C1 C2 . . 119.7(5) ?
O1 C1 C2 . . 119.5(5) ?
O2 C1 Pr1 . 2_567 65.0(3) ?
O1 C1 Pr1 . 2_567 56.4(3) ?
C2 C1 Pr1 . 2_567 168.4(4) ?
C3 C2 C6 . . 120.3(5) ?
C3 C2 C1 . . 119.0(5) ?
C6 C2 C1 . . 120.6(5) ?
C2 C3 C4 . . 121.5(6) ?
C2 C3 H3 . . 119.2 ?
C4 C3 H3 . . 119.2 ?
C5 C4 C3 . . 118.5(5) ?
C5 C4 H4 . . 120.7 ?
C3 C4 H4 . . 120.7 ?
N1 C5 C4 . . 119.8(6) ?
N1 C5 H5 . . 120.1 ?
C4 C5 H5 . . 120.1 ?
O3 C6 N1 . . 118.7(5) ?
O3 C6 C2 . . 127.0(5) ?
N1 C6 C2 . . 114.3(5) ?
O4 C7 O5 . . 127.0(5) ?
O4 C7 C7 . 2_566 117.4(6) ?
O5 C7 C7 . 2_566 115.7(6) ?
O6 C8 O7 . . 127.4(5) ?
O6 C8 C8 . 2_577 116.4(6) ?
O7 C8 C8 . 2_577 116.2(6) ?
Pr1 O1W H1W . . 103(4) ?
Pr1 O1W H2W . . 148(5) ?
H1W O1W H2W . . 107(6) ?
Pr1 O2W H3W . . 116(5) ?
Pr1 O2W H4W . . 70(3) ?
H3W O2W H4W . . 108(4) ?

loop_
_geom_bond_atom_site_label_1
_geom_bond_atom_site_label_2
_geom_bond_site_symmetry_2
_geom_bond_distance
_geom_bond_publ_flag
Pr1 O3 . 2.458(4) ?
Pr1 O4 . 2.532(4) ?
Pr1 O7 2_577 2.537(4) ?
Pr1 O5 2_566 2.540(4) ?
Pr1 O1 2_567 2.543(4) ?
Pr1 O6 . 2.555(4) ?
Pr1 O1 . 2.583(4) ?
Pr1 O2W . 2.593(4) ?
Pr1 O1W . 2.626(4) ?
Pr1 O2 2_567 2.734(4) ?
Pr1 C1 2_567 3.018(6) ?
Pr1 H4W . 2.44(4) ?
O1 C1 . 1.280(7) ?
O1 Pr1 2_567 2.543(4) ?
O2 C1 . 1.253(7) ?
O2 Pr1 2_567 2.734(4) ?
O3 C6 . 1.251(7) ?
O4 C7 . 1.248(7) ?
O5 C7 . 1.255(6) ?
O5 Pr1 2_566 2.540(4) ?
O6 C8 . 1.249(6) ?
O7 C8 . 1.253(7) ?
O7 Pr1 2_577 2.537(4) ?
N1 C5 . 1.350(8) ?
N1 C6 . 1.372(8) ?
N1 H1 . 0.86(6) ?
C1 C2 . 1.491(8) ?
C1 Pr1 2_567 3.018(6) ?
C2 C3 . 1.367(8) ?
C2 C6 . 1.434(8) ?
C3 C4 . 1.396(8) ?
C3 H3 . 0.9300 ?
C4 C5 . 1.352(9) ?
C4 H4 . 0.9300 ?
C5 H5 . 0.9300 ?
C7 C7 2_566 1.546(11) ?
C8 C8 2_577 1.555(10) ?
O1W H1W . 0.84(5) ?
O1W H2W . 0.84(5) ?
O2W H3W . 0.84(5) ?
O2W H4W . 0.83(3) ?

loop_
_geom_hbond_atom_site_label_D
_geom_hbond_atom_site_label_H
_geom_hbond_atom_site_label_A
_geom_hbond_site_symmetry_A
_geom_hbond_distance_DH
_geom_hbond_distance_HA
_geom_hbond_distance_DA
_geom_hbond_angle_DHA
O2W H4W O3 . 0.83(3) 2.56(2) 3.306(6) 149(4)
O2W H3W O7 1_545 0.84(5) 1.95(6) 2.764(6) 164(7)
O2W H4W O2W 2_667 0.83(3) 2.37(2) 2.820(8) 114(2)
O1W H2W O2 2_667 0.85(6) 2.49(4) 3.280(7) 157(8)
O1W H1W O3 . 0.84(5) 2.34(6) 2.760(6) 111(5)
O1W H1W O6 2_677 0.84(5) 2.24(3) 3.002(6) 151(6)
N1 H1 O4 2_677 0.86(6) 2.12(4) 2.878(7) 146(6)
